data_4309181
loop_
_publ_author_name
'Stanislav Groysman'
'Israel Goldberg'
'Zeev Goldschmidt'
'Moshe Kol'

_publ_section_title
;
Vanadium(III) and Vanadium(V) Amine Tris(Phenolate) Complexes
;
_journal_name_full 'Inorganic Chemistry'
_journal_page_first 5073
_journal_page_last 5080
_journal_paper_doi 10.1021/ic050084i
_journal_volume 44
_journal_year 2005
_chemical_formula_sum 'C31 H38 N O4 V'
_chemical_formula_weight 539.56
_chemical_name_systematic
; 
 ? 
;
_space_group_IT_number 14
_symmetry_cell_setting monoclinic
_symmetry_space_group_name_Hall '-P 2ybc'
_symmetry_space_group_name_H-M 'P 1 21/c 1'
_atom_sites_solution_hydrogens geom
_atom_sites_solution_primary direct
_atom_sites_solution_secondary difmap
_audit_creation_method SHELXL-97
_cell_angle_alpha 90.00
_cell_angle_beta 98.3660(7)
_cell_angle_gamma 90.00
_cell_formula_units_Z 4
_cell_length_a 9.4930(2)
_cell_length_b 17.4150(3)
_cell_length_c 16.5300(4)
_cell_measurement_reflns_used 4834
_cell_measurement_temperature 110(2)
_cell_measurement_theta_max 27.89
_cell_measurement_theta_min 2.17
_cell_volume 2703.67(10)
_computing_cell_refinement Denzo
_computing_data_collection 'Collect, Nonius B.V.'
_computing_data_reduction Denzo
_computing_structure_refinement 'SHELXL-97 (Sheldrick, 1997)'
_computing_structure_solution SIR-92
_diffrn_ambient_temperature 110(2)
_diffrn_detector_area_resol_mean '56 microns'
_diffrn_measured_fraction_theta_full 0.978
_diffrn_measured_fraction_theta_max 0.978
_diffrn_measurement_device_type 'Nonius KappaCCD'
_diffrn_measurement_method '1 deg. Phi scans'
_diffrn_radiation_monochromator graphite
_diffrn_radiation_source 'fine-focus sealed tube'
_diffrn_radiation_type MoK\a
_diffrn_radiation_wavelength 0.71073
_diffrn_reflns_av_R_equivalents 0.0000
_diffrn_reflns_av_sigmaI/netI 0.0535
_diffrn_reflns_limit_h_max 12
_diffrn_reflns_limit_h_min 0
_diffrn_reflns_limit_k_max 21
_diffrn_reflns_limit_k_min 0
_diffrn_reflns_limit_l_max 21
_diffrn_reflns_limit_l_min -21
_diffrn_reflns_number 6313
_diffrn_reflns_theta_full 27.89
_diffrn_reflns_theta_max 27.89
_diffrn_reflns_theta_min 2.17
_exptl_absorpt_coefficient_mu 0.404
_exptl_absorpt_correction_type none
_exptl_crystal_colour gray
_exptl_crystal_density_diffrn 1.326
_exptl_crystal_density_method 'not measured'
_exptl_crystal_description plates
_exptl_crystal_F_000 1144
_exptl_crystal_size_max 0.30
_exptl_crystal_size_mid 0.25
_exptl_crystal_size_min 0.20
_refine_diff_density_max 0.520
_refine_diff_density_min -0.664
_refine_diff_density_rms 0.066
_refine_ls_extinction_method none
_refine_ls_goodness_of_fit_ref 1.022
_refine_ls_hydrogen_treatment constr
_refine_ls_matrix_type full
_refine_ls_number_parameters 340
_refine_ls_number_reflns 6313
_refine_ls_number_restraints 0
_refine_ls_restrained_S_all 1.022
_refine_ls_R_factor_all 0.0768
_refine_ls_R_factor_gt 0.0516
_refine_ls_shift/su_max 0.066
_refine_ls_shift/su_mean 0.001
_refine_ls_structure_factor_coef Fsqd
_refine_ls_weighting_details 'calc w=1/[\s^2^(Fo^2^)+(0.0379P)^2^+3.8394P] where P=(Fo^2^+2Fc^2^)/3'
_refine_ls_weighting_scheme calc
_refine_ls_wR_factor_gt 0.1098
_refine_ls_wR_factor_ref 0.1211
_reflns_number_gt 4834
_reflns_number_total 6313
_reflns_threshold_expression >2sigma(I)
_cod_data_source_file ic050084isi20050518_103020_1.cif
_cod_data_source_block mk85
_cod_database_code 4309181

loop_
_symmetry_equiv_pos_as_xyz
'x, y, z'
'-x, y+1/2, -z+1/2'
'-x, -y, -z'
'x, -y-1/2, z-1/2'

loop_
_atom_site_label
_atom_site_type_symbol
_atom_site_fract_x
_atom_site_fract_y
_atom_site_fract_z
_atom_site_U_iso_or_equiv
_atom_site_adp_type
_atom_site_occupancy
_atom_site_symmetry_multiplicity
_atom_site_calc_flag
_atom_site_refinement_flags
_atom_site_disorder_assembly
_atom_site_disorder_group
V1 V 0.17255(4) 0.11481(2) 0.17829(2) 0.01777(11) Uani 1 1 d . . .
O2 O 0.09383(17) 0.21156(9) 0.15094(10) 0.0231(4) Uani 1 1 d . . .
O3 O 0.32179(17) 0.10334(9) 0.26562(10) 0.0221(3) Uani 1 1 d . . .
O4 O 0.10940(17) 0.02861(9) 0.11667(9) 0.0210(3) Uani 1 1 d . . .
N5 N 0.01950(19) 0.09506(10) 0.25750(11) 0.0168(4) Uani 1 1 d . . .
O6 O 0.32422(18) 0.13551(9) 0.09959(11) 0.0258(4) Uani 1 1 d . . .
C7 C -0.0185(2) 0.24915(12) 0.17417(14) 0.0197(5) Uani 1 1 d . . .
C8 C -0.0819(3) 0.30863(13) 0.12400(14) 0.0218(5) Uani 1 1 d . . .
C9 C -0.1915(2) 0.35020(13) 0.14975(14) 0.0214(5) Uani 1 1 d . . .
H9 H -0.2338 0.3906 0.1160 0.026 Uiso 1 1 calc R . .
C10 C -0.2423(2) 0.33516(13) 0.22315(15) 0.0228(5) Uani 1 1 d . . .
C11 C -0.1828(2) 0.27422(13) 0.26932(14) 0.0209(5) Uani 1 1 d . . .
H11 H -0.2182 0.2616 0.3185 0.025 Uiso 1 1 calc R . .
C12 C -0.0722(2) 0.23051(12) 0.24608(14) 0.0186(5) Uani 1 1 d . . .
C13 C -0.0068(2) 0.16757(12) 0.30145(13) 0.0186(5) Uani 1 1 d . . .
H13A H 0.0847 0.1861 0.3315 0.022 Uiso 1 1 calc R . .
H13B H -0.0706 0.1561 0.3422 0.022 Uiso 1 1 calc R . .
C14 C 0.3215(2) 0.09097(13) 0.34638(14) 0.0201(5) Uani 1 1 d . . .
C15 C 0.4424(2) 0.11150(13) 0.40195(15) 0.0241(5) Uani 1 1 d . . .
C16 C 0.4411(3) 0.10009(14) 0.48477(16) 0.0271(5) Uani 1 1 d . . .
H16 H 0.5229 0.1140 0.5221 0.033 Uiso 1 1 calc R . .
C17 C 0.3240(3) 0.06896(13) 0.51544(14) 0.0239(5) Uani 1 1 d . . .
C18 C 0.2069(2) 0.04883(13) 0.45973(14) 0.0204(5) Uani 1 1 d . . .
H18 H 0.1263 0.0272 0.4793 0.024 Uiso 1 1 calc R . .
C19 C 0.2031(2) 0.05918(12) 0.37576(14) 0.0193(5) Uani 1 1 d . . .
C20 C 0.0744(2) 0.03493(12) 0.31815(13) 0.0183(5) Uani 1 1 d . . .
H20A H 0.0983 -0.0115 0.2884 0.022 Uiso 1 1 calc R . .
H20B H -0.0020 0.0209 0.3503 0.022 Uiso 1 1 calc R . .
C21 C 0.0061(2) -0.02371(12) 0.12285(13) 0.0185(5) Uani 1 1 d . . .
C22 C 0.0083(2) -0.09355(13) 0.08061(13) 0.0196(5) Uani 1 1 d . . .
C23 C -0.0970(3) -0.14735(13) 0.08785(14) 0.0218(5) Uani 1 1 d . . .
H23 H -0.0964 -0.1943 0.0586 0.026 Uiso 1 1 calc R . .
C24 C -0.2030(2) -0.13534(13) 0.13596(14) 0.0210(5) Uani 1 1 d . . .
C25 C -0.2051(2) -0.06523(13) 0.17559(13) 0.0194(5) Uani 1 1 d . . .
H25 H -0.2780 -0.0555 0.2080 0.023 Uiso 1 1 calc R . .
C26 C -0.1037(2) -0.00890(12) 0.16914(13) 0.0176(4) Uani 1 1 d . . .
C27 C -0.1155(2) 0.06829(13) 0.20879(13) 0.0186(5) Uani 1 1 d . . .
H27A H -0.1467 0.1066 0.1657 0.022 Uiso 1 1 calc R . .
H27B H -0.1898 0.0654 0.2450 0.022 Uiso 1 1 calc R . .
C28 C 0.4113(3) 0.20399(17) 0.1086(2) 0.0475(8) Uani 1 1 d . . .
H28A H 0.4251 0.2216 0.1661 0.057 Uiso 1 1 calc R . .
H28B H 0.3650 0.2457 0.0737 0.057 Uiso 1 1 calc R . .
C29 C 0.5492(4) 0.1838(2) 0.0833(3) 0.0735(13) Uani 1 1 d . . .
H29A H 0.5674 0.2161 0.0366 0.088 Uiso 1 1 calc R . .
H29B H 0.6275 0.1918 0.1291 0.088 Uiso 1 1 calc R . .
C30 C 0.5403(4) 0.1026(2) 0.0595(4) 0.0939(18) Uani 1 1 d . . .
H30A H 0.5528 0.0974 0.0013 0.113 Uiso 1 1 calc R . .
H30B H 0.6168 0.0733 0.0930 0.113 Uiso 1 1 calc R . .
C31 C 0.4028(3) 0.07256(16) 0.0716(2) 0.0481(9) Uani 1 1 d . . .
H31A H 0.3521 0.0517 0.0197 0.058 Uiso 1 1 calc R . .
H31B H 0.4144 0.0309 0.1128 0.058 Uiso 1 1 calc R . .
C32 C -0.0299(3) 0.32694(14) 0.04446(16) 0.0299(6) Uani 1 1 d . . .
H32A H -0.0605 0.2865 0.0045 0.045 Uiso 1 1 calc R . .
H32B H 0.0743 0.3300 0.0533 0.045 Uiso 1 1 calc R . .
H32C H -0.0696 0.3763 0.0237 0.045 Uiso 1 1 calc R . .
C33 C -0.3561(3) 0.38452(16) 0.25140(17) 0.0342(6) Uani 1 1 d . . .
H33A H -0.4475 0.3574 0.2419 0.051 Uiso 1 1 calc R . .
H33B H -0.3637 0.4329 0.2208 0.051 Uiso 1 1 calc R . .
H33C H -0.3310 0.3953 0.3099 0.051 Uiso 1 1 calc R . .
C34 C 0.5688(3) 0.14649(15) 0.37042(18) 0.0316(6) Uani 1 1 d . . .
H34A H 0.6464 0.1535 0.4159 0.047 Uiso 1 1 calc R . .
H34B H 0.5419 0.1964 0.3454 0.047 Uiso 1 1 calc R . .
H34C H 0.6004 0.1123 0.3295 0.047 Uiso 1 1 calc R . .
C35 C 0.3235(3) 0.05916(17) 0.60598(16) 0.0356(6) Uani 1 1 d . . .
H35A H 0.2396 0.0294 0.6151 0.053 Uiso 1 1 calc R . .
H35B H 0.3206 0.1097 0.6317 0.053 Uiso 1 1 calc R . .
H35C H 0.4100 0.0320 0.6300 0.053 Uiso 1 1 calc R . .
C36 C 0.1245(3) -0.10853(14) 0.02947(14) 0.0233(5) Uani 1 1 d . . .
H36A H 0.1411 -0.0621 -0.0012 0.035 Uiso 1 1 calc R . .
H36B H 0.0957 -0.1506 -0.0088 0.035 Uiso 1 1 calc R . .
H36C H 0.2123 -0.1227 0.0652 0.035 Uiso 1 1 calc R . .
C37 C -0.3113(3) -0.19660(14) 0.14604(17) 0.0307(6) Uani 1 1 d . . .
H37A H -0.2874 -0.2208 0.1998 0.046 Uiso 1 1 calc R . .
H37B H -0.3107 -0.2355 0.1032 0.046 Uiso 1 1 calc R . .
H37C H -0.4061 -0.1734 0.1416 0.046 Uiso 1 1 calc R . .

loop_
_atom_site_aniso_label
_atom_site_aniso_U_11
_atom_site_aniso_U_22
_atom_site_aniso_U_33
_atom_site_aniso_U_23
_atom_site_aniso_U_13
_atom_site_aniso_U_12
V1 0.0196(2) 0.01387(19) 0.0215(2) -0.00129(15) 0.00831(15) -0.00179(14)
O2 0.0262(9) 0.0181(8) 0.0278(9) 0.0018(7) 0.0129(7) 0.0001(6)
O3 0.0195(8) 0.0234(9) 0.0248(8) 0.0002(7) 0.0080(7) -0.0004(6)
O4 0.0248(8) 0.0182(8) 0.0221(8) -0.0023(6) 0.0110(7) -0.0044(6)
N5 0.0177(9) 0.0148(9) 0.0185(9) -0.0013(7) 0.0047(7) -0.0011(7)
O6 0.0295(9) 0.0183(8) 0.0338(10) -0.0039(7) 0.0186(8) -0.0050(7)
C7 0.0217(12) 0.0135(11) 0.0246(12) -0.0021(9) 0.0059(9) -0.0022(8)
C8 0.0263(12) 0.0136(11) 0.0257(12) 0.0001(9) 0.0045(10) -0.0051(9)
C9 0.0226(12) 0.0139(11) 0.0261(12) 0.0009(9) -0.0016(10) -0.0030(9)
C10 0.0203(12) 0.0188(12) 0.0289(13) -0.0046(9) 0.0016(10) 0.0003(9)
C11 0.0198(12) 0.0205(12) 0.0232(12) -0.0030(9) 0.0057(9) -0.0018(9)
C12 0.0198(11) 0.0153(11) 0.0202(11) -0.0019(8) 0.0015(9) -0.0019(8)
C13 0.0217(11) 0.0163(11) 0.0190(11) -0.0022(8) 0.0074(9) 0.0018(8)
C14 0.0200(11) 0.0146(11) 0.0265(12) -0.0005(9) 0.0062(9) 0.0033(8)
C15 0.0178(11) 0.0197(12) 0.0341(13) 0.0012(10) 0.0022(10) 0.0025(9)
C16 0.0211(12) 0.0250(13) 0.0324(14) -0.0006(10) -0.0055(10) 0.0030(9)
C17 0.0260(13) 0.0208(12) 0.0236(12) 0.0006(9) -0.0002(10) 0.0037(9)
C18 0.0225(12) 0.0164(11) 0.0225(11) 0.0004(9) 0.0044(9) 0.0024(9)
C19 0.0201(11) 0.0127(10) 0.0253(12) -0.0016(9) 0.0035(9) 0.0026(8)
C20 0.0215(12) 0.0164(11) 0.0179(11) 0.0004(8) 0.0057(9) -0.0008(8)
C21 0.0220(12) 0.0166(11) 0.0172(11) 0.0009(8) 0.0039(9) -0.0028(9)
C22 0.0224(12) 0.0188(11) 0.0172(11) 0.0001(8) 0.0015(9) 0.0013(9)
C23 0.0270(13) 0.0158(11) 0.0223(12) -0.0028(9) 0.0027(10) -0.0002(9)
C24 0.0218(12) 0.0170(11) 0.0237(12) 0.0013(9) 0.0016(9) -0.0026(9)
C25 0.0191(11) 0.0204(11) 0.0189(11) 0.0013(9) 0.0036(9) -0.0003(9)
C26 0.0205(11) 0.0162(11) 0.0160(10) 0.0001(8) 0.0028(8) 0.0003(8)
C27 0.0169(11) 0.0192(11) 0.0202(11) -0.0010(9) 0.0047(9) -0.0012(8)
C28 0.0519(19) 0.0293(15) 0.070(2) -0.0134(14) 0.0390(17) -0.0185(13)
C29 0.039(2) 0.057(2) 0.131(4) -0.034(2) 0.031(2) -0.0150(17)
C30 0.039(2) 0.049(2) 0.202(6) -0.033(3) 0.047(3) -0.0053(17)
C31 0.0511(19) 0.0244(15) 0.080(2) -0.0104(14) 0.0467(18) -0.0015(13)
C32 0.0393(15) 0.0200(12) 0.0325(14) 0.0080(10) 0.0120(12) 0.0008(10)
C33 0.0298(14) 0.0345(15) 0.0387(15) 0.0019(12) 0.0069(12) 0.0119(11)
C34 0.0192(13) 0.0312(14) 0.0443(16) 0.0030(12) 0.0035(11) -0.0016(10)
C35 0.0354(15) 0.0426(16) 0.0261(14) 0.0021(12) -0.0044(11) -0.0013(12)
C36 0.0273(13) 0.0214(12) 0.0220(12) -0.0040(9) 0.0057(10) 0.0017(9)
C37 0.0299(14) 0.0220(13) 0.0418(15) -0.0039(11) 0.0110(12) -0.0051(10)

loop_
_atom_type_symbol
_atom_type_description
_atom_type_scat_dispersion_real
_atom_type_scat_dispersion_imag
_atom_type_scat_source
C C 0.0033 0.0016 'International Tables Vol C Tables 4.2.6.8 and 6.1.1.4'
H H 0.0000 0.0000 'International Tables Vol C Tables 4.2.6.8 and 6.1.1.4'
O O 0.0106 0.0060 'International Tables Vol C Tables 4.2.6.8 and 6.1.1.4'
N N 0.0061 0.0033 'International Tables Vol C Tables 4.2.6.8 and 6.1.1.4'
V V 0.3005 0.5294 'International Tables Vol C Tables 4.2.6.8 and 6.1.1.4'

loop_
_geom_angle_atom_site_label_1
_geom_angle_atom_site_label_2
_geom_angle_atom_site_label_3
_geom_angle
_geom_angle_site_symmetry_1
_geom_angle_site_symmetry_3
_geom_angle_publ_flag
O4 V1 O2 120.51(7) . . ?
O4 V1 O3 118.72(7) . . ?
O2 V1 O3 120.72(7) . . ?
O4 V1 O6 89.69(7) . . ?
O2 V1 O6 88.94(7) . . ?
O3 V1 O6 89.19(7) . . ?
O4 V1 N5 90.69(7) . . ?
O2 V1 N5 90.56(7) . . ?
O3 V1 N5 90.93(7) . . ?
O6 V1 N5 179.48(7) . . ?
C7 O2 V1 132.08(14) . . ?
C14 O3 V1 131.70(14) . . ?
C21 O4 V1 132.85(14) . . ?
C27 N5 C20 109.50(16) . . ?
C27 N5 C13 109.65(17) . . ?
C20 N5 C13 109.47(16) . . ?
C27 N5 V1 109.32(13) . . ?
C20 N5 V1 108.97(13) . . ?
C13 N5 V1 109.93(13) . . ?
C31 O6 C28 110.2(2) . . ?
C31 O6 V1 120.06(15) . . ?
C28 O6 V1 120.61(15) . . ?
O2 C7 C12 121.9(2) . . ?
O2 C7 C8 118.5(2) . . ?
C12 C7 C8 119.6(2) . . ?
C9 C8 C7 118.7(2) . . ?
C9 C8 C32 121.0(2) . . ?
C7 C8 C32 120.3(2) . . ?
C8 C9 C10 122.7(2) . . ?
C8 C9 H9 118.7 . . ?
C10 C9 H9 118.7 . . ?
C11 C10 C9 117.4(2) . . ?
C11 C10 C33 121.5(2) . . ?
C9 C10 C33 121.1(2) . . ?
C10 C11 C12 122.1(2) . . ?
C10 C11 H11 118.9 . . ?
C12 C11 H11 118.9 . . ?
C11 C12 C7 119.3(2) . . ?
C11 C12 C13 119.4(2) . . ?
C7 C12 C13 121.2(2) . . ?
N5 C13 C12 113.77(18) . . ?
N5 C13 H13A 108.8 . . ?
C12 C13 H13A 108.8 . . ?
N5 C13 H13B 108.8 . . ?
C12 C13 H13B 108.8 . . ?
H13A C13 H13B 107.7 . . ?
O3 C14 C19 121.4(2) . . ?
O3 C14 C15 119.0(2) . . ?
C19 C14 C15 119.5(2) . . ?
C16 C15 C14 119.0(2) . . ?
C16 C15 C34 121.5(2) . . ?
C14 C15 C34 119.5(2) . . ?
C15 C16 C17 122.4(2) . . ?
C15 C16 H16 118.8 . . ?
C17 C16 H16 118.8 . . ?
C18 C17 C16 117.5(2) . . ?
C18 C17 C35 121.0(2) . . ?
C16 C17 C35 121.5(2) . . ?
C17 C18 C19 122.1(2) . . ?
C17 C18 H18 118.9 . . ?
C19 C18 H18 118.9 . . ?
C18 C19 C14 119.3(2) . . ?
C18 C19 C20 119.8(2) . . ?
C14 C19 C20 120.8(2) . . ?
N5 C20 C19 113.77(18) . . ?
N5 C20 H20A 108.8 . . ?
C19 C20 H20A 108.8 . . ?
N5 C20 H20B 108.8 . . ?
C19 C20 H20B 108.8 . . ?
H20A C20 H20B 107.7 . . ?
O4 C21 C26 121.42(19) . . ?
O4 C21 C22 118.83(19) . . ?
C26 C21 C22 119.7(2) . . ?
C23 C22 C21 118.6(2) . . ?
C23 C22 C36 121.8(2) . . ?
C21 C22 C36 119.6(2) . . ?
C24 C23 C22 122.7(2) . . ?
C24 C23 H23 118.7 . . ?
C22 C23 H23 118.7 . . ?
C23 C24 C25 117.8(2) . . ?
C23 C24 C37 121.3(2) . . ?
C25 C24 C37 120.9(2) . . ?
C24 C25 C26 121.8(2) . . ?
C24 C25 H25 119.1 . . ?
C26 C25 H25 119.1 . . ?
C25 C26 C21 119.3(2) . . ?
C25 C26 C27 120.02(19) . . ?
C21 C26 C27 120.59(19) . . ?
N5 C27 C26 113.76(18) . . ?
N5 C27 H27A 108.8 . . ?
C26 C27 H27A 108.8 . . ?
N5 C27 H27B 108.8 . . ?
C26 C27 H27B 108.8 . . ?
H27A C27 H27B 107.7 . . ?
O6 C28 C29 107.0(2) . . ?
O6 C28 H28A 110.3 . . ?
C29 C28 H28A 110.3 . . ?
O6 C28 H28B 110.3 . . ?
C29 C28 H28B 110.3 . . ?
H28A C28 H28B 108.6 . . ?
C30 C29 C28 106.6(3) . . ?
C30 C29 H29A 110.4 . . ?
C28 C29 H29A 110.4 . . ?
C30 C29 H29B 110.4 . . ?
C28 C29 H29B 110.4 . . ?
H29A C29 H29B 108.6 . . ?
C31 C30 C29 109.3(3) . . ?
C31 C30 H30A 109.8 . . ?
C29 C30 H30A 109.8 . . ?
C31 C30 H30B 109.8 . . ?
C29 C30 H30B 109.8 . . ?
H30A C30 H30B 108.3 . . ?
O6 C31 C30 106.8(2) . . ?
O6 C31 H31A 110.4 . . ?
C30 C31 H31A 110.4 . . ?
O6 C31 H31B 110.4 . . ?
C30 C31 H31B 110.4 . . ?
H31A C31 H31B 108.6 . . ?
C8 C32 H32A 109.5 . . ?
C8 C32 H32B 109.5 . . ?
H32A C32 H32B 109.5 . . ?
C8 C32 H32C 109.5 . . ?
H32A C32 H32C 109.5 . . ?
H32B C32 H32C 109.5 . . ?
C10 C33 H33A 109.5 . . ?
C10 C33 H33B 109.5 . . ?
H33A C33 H33B 109.5 . . ?
C10 C33 H33C 109.5 . . ?
H33A C33 H33C 109.5 . . ?
H33B C33 H33C 109.5 . . ?
C15 C34 H34A 109.5 . . ?
C15 C34 H34B 109.5 . . ?
H34A C34 H34B 109.5 . . ?
C15 C34 H34C 109.5 . . ?
H34A C34 H34C 109.5 . . ?
H34B C34 H34C 109.5 . . ?
C17 C35 H35A 109.5 . . ?
C17 C35 H35B 109.5 . . ?
H35A C35 H35B 109.5 . . ?
C17 C35 H35C 109.5 . . ?
H35A C35 H35C 109.5 . . ?
H35B C35 H35C 109.5 . . ?
C22 C36 H36A 109.5 . . ?
C22 C36 H36B 109.5 . . ?
H36A C36 H36B 109.5 . . ?
C22 C36 H36C 109.5 . . ?
H36A C36 H36C 109.5 . . ?
H36B C36 H36C 109.5 . . ?
C24 C37 H37A 109.5 . . ?
C24 C37 H37B 109.5 . . ?
H37A C37 H37B 109.5 . . ?
C24 C37 H37C 109.5 . . ?
H37A C37 H37C 109.5 . . ?
H37B C37 H37C 109.5 . . ?

loop_
_geom_bond_atom_site_label_1
_geom_bond_atom_site_label_2
_geom_bond_distance
_geom_bond_site_symmetry_2
_geom_bond_publ_flag
V1 O4 1.8636(16) . ?
V1 O2 1.8717(16) . ?
V1 O3 1.8803(17) . ?
V1 O6 2.1073(16) . ?
V1 N5 2.1206(18) . ?
O2 C7 1.353(3) . ?
O3 C14 1.353(3) . ?
O4 C21 1.353(3) . ?
N5 C27 1.486(3) . ?
N5 C20 1.491(3) . ?
N5 C13 1.496(3) . ?
O6 C31 1.440(3) . ?
O6 C28 1.446(3) . ?
C7 C12 1.398(3) . ?
C7 C8 1.407(3) . ?
C8 C9 1.384(3) . ?
C8 C32 1.505(3) . ?
C9 C10 1.394(3) . ?
C9 H9 0.9500 . ?
C10 C11 1.379(3) . ?
C10 C33 1.506(3) . ?
C11 C12 1.395(3) . ?
C11 H11 0.9500 . ?
C12 C13 1.503(3) . ?
C13 H13A 0.9900 . ?
C13 H13B 0.9900 . ?
C14 C19 1.402(3) . ?
C14 C15 1.407(3) . ?
C15 C16 1.385(4) . ?
C15 C34 1.505(3) . ?
C16 C17 1.397(3) . ?
C16 H16 0.9500 . ?
C17 C18 1.382(3) . ?
C17 C35 1.507(3) . ?
C18 C19 1.395(3) . ?
C18 H18 0.9500 . ?
C19 C20 1.496(3) . ?
C20 H20A 0.9900 . ?
C20 H20B 0.9900 . ?
C21 C26 1.404(3) . ?
C21 C22 1.404(3) . ?
C22 C23 1.388(3) . ?
C22 C36 1.506(3) . ?
C23 C24 1.386(3) . ?
C23 H23 0.9500 . ?
C24 C25 1.387(3) . ?
C24 C37 1.507(3) . ?
C25 C26 1.389(3) . ?
C25 H25 0.9500 . ?
C26 C27 1.507(3) . ?
C27 H27A 0.9900 . ?
C27 H27B 0.9900 . ?
C28 C29 1.474(4) . ?
C28 H28A 0.9900 . ?
C28 H28B 0.9900 . ?
C29 C30 1.467(5) . ?
C29 H29A 0.9900 . ?
C29 H29B 0.9900 . ?
C30 C31 1.447(4) . ?
C30 H30A 0.9900 . ?
C30 H30B 0.9900 . ?
C31 H31A 0.9900 . ?
C31 H31B 0.9900 . ?
C32 H32A 0.9800 . ?
C32 H32B 0.9800 . ?
C32 H32C 0.9800 . ?
C33 H33A 0.9800 . ?
C33 H33B 0.9800 . ?
C33 H33C 0.9800 . ?
C34 H34A 0.9800 . ?
C34 H34B 0.9800 . ?
C34 H34C 0.9800 . ?
C35 H35A 0.9800 . ?
C35 H35B 0.9800 . ?
C35 H35C 0.9800 . ?
C36 H36A 0.9800 . ?
C36 H36B 0.9800 . ?
C36 H36C 0.9800 . ?
C37 H37A 0.9800 . ?
C37 H37B 0.9800 . ?
C37 H37C 0.9800 . ?
